data_2229965
loop_
_publ_author_name
'Jumal, Juliana'
'Ibrahim, Abdul Razak'
'Yamin, Bohari M.'

_publ_section_title
;
 (+-)-1,2-Bis(<i>N</i>'-benzoylthioureido)cyclohexane
;
_journal_coeditor_code DN2675
_journal_issue 5
_journal_name_full 'Acta Crystallographica Section E'
_journal_page_first o1256
_journal_paper_doi 10.1107/S1600536811014991
_journal_volume 67
_journal_year 2011
_chemical_formula_iupac 'C22 H24 N4 O2 S2'
_chemical_formula_moiety 'C22 H24 N4 O2 S2'
_chemical_formula_sum 'C22 H24 N4 O2 S2'
_chemical_formula_weight 440.57
_chemical_melting_point_gt 495.3
_chemical_melting_point_lt 497.3
_chemical_name_common
;
(+-)-1,2-Bis(<i>N</i>'-benzoylthioureido)cyclohexane
;
_chemical_name_systematic
;
(+-)-1-Benzoyl-3-[2-(<i>N</i>'-benzoylthioureido)cyclohexyl]thiourea
;
_space_group_IT_number 15
_symmetry_cell_setting monoclinic
_symmetry_space_group_name_Hall '-C 2yc'
_symmetry_space_group_name_H-M 'C 1 2/c 1'
_atom_sites_solution_hydrogens geom
_atom_sites_solution_primary direct
_atom_sites_solution_secondary difmap
_audit_creation_method SHELXL-97
_cell_angle_alpha 90.00
_cell_angle_beta 91.252(9)
_cell_angle_gamma 90.00
_cell_formula_units_Z 8
_cell_length_a 19.725(6)
_cell_length_b 11.054(3)
_cell_length_c 20.700(5)
_cell_measurement_reflns_used 4375
_cell_measurement_temperature 298(2)
_cell_measurement_theta_max 25.2
_cell_measurement_theta_min 1.97
_cell_volume 4512(2)
_computing_cell_refinement 'SAINT (Bruker, 2000)'
_computing_data_collection 'SMART (Bruker, 2000)'
_computing_data_reduction 'SAINT (Bruker, 2000)'
_computing_molecular_graphics
;
ORTEPIII (Burnett & Johnson, 1996), ORTEP-3 for Windows (Farrugia,
1997) and
PLATON (Spek, 2009)
;
_computing_publication_material
;
SHELXTL (Sheldrick, 2008), PARST (Nardelli, 1995) and PLATON
(Spek, 2009)
;
_computing_structure_refinement 'SHELXTL (Sheldrick, 2008)'
_computing_structure_solution 'SHELXTL (Sheldrick, 2008)'
_diffrn_ambient_temperature 298(2)
_diffrn_detector_area_resol_mean 83.66
_diffrn_measured_fraction_theta_full 0.999
_diffrn_measured_fraction_theta_max 0.999
_diffrn_measurement_device_type
;
Bruker SMART APEX CCD area-detector
;
_diffrn_measurement_method \w
_diffrn_radiation_monochromator graphite
_diffrn_radiation_source 'fine-focus sealed tube'
_diffrn_radiation_type MoK\a
_diffrn_radiation_wavelength 0.71073
_diffrn_reflns_av_R_equivalents 0.0432
_diffrn_reflns_av_sigmaI/netI 0.0418
_diffrn_reflns_limit_h_max 23
_diffrn_reflns_limit_h_min -23
_diffrn_reflns_limit_k_max 13
_diffrn_reflns_limit_k_min -13
_diffrn_reflns_limit_l_max 25
_diffrn_reflns_limit_l_min -24
_diffrn_reflns_number 16892
_diffrn_reflns_theta_full 25.50
_diffrn_reflns_theta_max 25.50
_diffrn_reflns_theta_min 1.97
_diffrn_standards_decay_% 0
_diffrn_standards_interval_count 0
_diffrn_standards_interval_time 0
_diffrn_standards_number 0
_exptl_absorpt_coefficient_mu 0.262
_exptl_absorpt_correction_T_max 0.9495
_exptl_absorpt_correction_T_min 0.8914
_exptl_absorpt_correction_type multi-scan
_exptl_absorpt_process_details '(SADABS; Bruker, 2000)'
_exptl_crystal_colour colourless
_exptl_crystal_density_diffrn 1.297
_exptl_crystal_density_method 'not measured'
_exptl_crystal_description block
_exptl_crystal_F_000 1856
_exptl_crystal_size_max 0.45
_exptl_crystal_size_mid 0.39
_exptl_crystal_size_min 0.20
_refine_diff_density_max 0.369
_refine_diff_density_min -0.207
_refine_ls_extinction_method none
_refine_ls_goodness_of_fit_ref 1.107
_refine_ls_hydrogen_treatment constr
_refine_ls_matrix_type full
_refine_ls_number_parameters 272
_refine_ls_number_reflns 4212
_refine_ls_number_restraints 0
_refine_ls_restrained_S_all 1.107
_refine_ls_R_factor_all 0.0834
_refine_ls_R_factor_gt 0.0624
_refine_ls_shift/su_max 0.001
_refine_ls_shift/su_mean 0.000
_refine_ls_structure_factor_coef Fsqd
_refine_ls_weighting_details 'calc w=1/[\s^2^(Fo^2^)+(0.0596P)^2^+4.3773P] where P=(Fo^2^+2Fc^2^)/3'
_refine_ls_weighting_scheme calc
_refine_ls_wR_factor_gt 0.1363
_refine_ls_wR_factor_ref 0.1454
_reflns_number_gt 3334
_reflns_number_total 4212
_reflns_threshold_expression I>2\s(I)
_cod_data_source_file dn2675.cif
_cod_data_source_block I
_cod_original_sg_symbol_H-M 'C 2/c'
_cod_database_code 2229965
_cod_database_fobs_code 2229965

loop_
_symmetry_equiv_pos_as_xyz
'x, y, z'
'-x, y, -z+1/2'
'x+1/2, y+1/2, z'
'-x+1/2, y+1/2, -z+1/2'
'-x, -y, -z'
'x, -y, z-1/2'
'-x+1/2, -y+1/2, -z'
'x+1/2, -y+1/2, z-1/2'

loop_
_atom_site_type_symbol
_atom_site_label
_atom_site_fract_x
_atom_site_fract_y
_atom_site_fract_z
_atom_site_U_iso_or_equiv
_atom_site_adp_type
_atom_site_calc_flag
_atom_site_refinement_flags
_atom_site_occupancy
_atom_site_symmetry_multiplicity
_atom_site_disorder_assembly
_atom_site_disorder_group
S S1 0.02397(4) 0.38387(8) 0.42308(5) 0.0633(3) Uani d . 1 1 . .
S S2 0.02746(4) 0.92533(8) 0.41333(4) 0.0586(3) Uani d . 1 1 . .
O O1 -0.09838(10) 0.7174(2) 0.36607(12) 0.0702(7) Uani d . 1 1 . .
O O2 0.14844(9) 0.71111(18) 0.56241(9) 0.0492(5) Uani d . 1 1 . .
N N1 -0.07970(10) 0.5330(2) 0.41058(11) 0.0468(6) Uani d . 1 1 . .
H H1A -0.1004 0.4730 0.4279 0.056 Uiso calc R 1 1 . .
N N2 0.02222(10) 0.6069(2) 0.37479(11) 0.0454(6) Uani d . 1 1 . .
H H2A 0.0001 0.6723 0.3664 0.054 Uiso calc R 1 1 . .
N N3 0.12087(11) 0.7590(2) 0.43944(10) 0.0450(6) Uani d . 1 1 . .
H H3A 0.1456 0.7217 0.4678 0.054 Uiso calc R 1 1 . .
N N4 0.08148(11) 0.86601(19) 0.52667(10) 0.0410(5) Uani d . 1 1 . .
H H4A 0.0591 0.9281 0.5394 0.049 Uiso calc R 1 1 . .
C C1 -0.21028(19) 0.5515(3) 0.4688(2) 0.0898(13) Uani d . 1 1 . .
H H1B -0.1791 0.4990 0.4881 0.108 Uiso calc R 1 1 . .
C C2 -0.2756(2) 0.5544(4) 0.4898(3) 0.124(2) Uani d . 1 1 . .
H H2B -0.2884 0.5035 0.5231 0.149 Uiso calc R 1 1 . .
C C3 -0.32249(19) 0.6311(5) 0.4623(3) 0.1007(17) Uani d . 1 1 . .
H H3B -0.3668 0.6324 0.4767 0.121 Uiso calc R 1 1 . .
C C4 -0.3036(2) 0.7045(5) 0.4142(2) 0.1030(17) Uani d . 1 1 . .
H H4B -0.3352 0.7564 0.3951 0.124 Uiso calc R 1 1 . .
C C5 -0.23709(17) 0.7038(4) 0.39271(18) 0.0871(13) Uani d . 1 1 . .
H H5A -0.2245 0.7565 0.3601 0.104 Uiso calc R 1 1 . .
C C6 -0.19050(14) 0.6265(3) 0.41907(15) 0.0523(8) Uani d . 1 1 . .
C C7 -0.11937(14) 0.6315(3) 0.39623(14) 0.0477(7) Uani d . 1 1 . .
C C8 -0.01047(13) 0.5160(3) 0.40108(13) 0.0440(6) Uani d . 1 1 . .
C C9 0.09410(13) 0.6023(3) 0.35922(13) 0.0446(6) Uani d . 1 1 . .
H H9A 0.1160 0.5420 0.3874 0.054 Uiso calc R 1 1 . .
C C10 0.10317(15) 0.5628(3) 0.28926(15) 0.0606(8) Uani d . 1 1 . .
H H10A 0.0819 0.4846 0.2825 0.073 Uiso calc R 1 1 . .
H H10B 0.0810 0.6205 0.2605 0.073 Uiso calc R 1 1 . .
C C11 0.17797(17) 0.5547(4) 0.27354(17) 0.0723(10) Uani d . 1 1 . .
H H11A 0.1993 0.4919 0.2997 0.087 Uiso calc R 1 1 . .
H H11B 0.1827 0.5330 0.2285 0.087 Uiso calc R 1 1 . .
C C12 0.21279(16) 0.6735(4) 0.28648(16) 0.0701(10) Uani d . 1 1 . .
H H12A 0.1947 0.7342 0.2570 0.084 Uiso calc R 1 1 . .
H H12B 0.2609 0.6652 0.2786 0.084 Uiso calc R 1 1 . .
C C13 0.20305(14) 0.7155(4) 0.35590(15) 0.0631(9) Uani d . 1 1 . .
H H13A 0.2238 0.7944 0.3619 0.076 Uiso calc R 1 1 . .
H H13B 0.2255 0.6594 0.3853 0.076 Uiso calc R 1 1 . .
C C14 0.12781(12) 0.7232(3) 0.37194(12) 0.0434(6) Uani d . 1 1 . .
H H14A 0.1061 0.7845 0.3442 0.052 Uiso calc R 1 1 . .
C C15 0.07964(13) 0.8440(2) 0.46047(12) 0.0419(6) Uani d . 1 1 . .
C C16 0.11438(12) 0.8012(2) 0.57403(13) 0.0398(6) Uani d . 1 1 . .
C C17 0.10748(12) 0.8470(3) 0.64079(13) 0.0419(6) Uani d . 1 1 . .
C C18 0.10957(15) 0.9688(3) 0.65517(14) 0.0526(7) Uani d . 1 1 . .
H H18A 0.1143 1.0253 0.6223 0.063 Uiso calc R 1 1 . .
C C19 0.10464(18) 1.0065(3) 0.71809(17) 0.0713(10) Uani d . 1 1 . .
H H19A 0.1066 1.0886 0.7278 0.086 Uiso calc R 1 1 . .
C C20 0.09689(18) 0.9240(4) 0.76659(17) 0.0742(10) Uani d . 1 1 . .
H H20A 0.0933 0.9504 0.8090 0.089 Uiso calc R 1 1 . .
C C21 0.09432(17) 0.8037(4) 0.75319(15) 0.0673(9) Uani d . 1 1 . .
H H21A 0.0884 0.7482 0.7863 0.081 Uiso calc R 1 1 . .
C C22 0.10055(15) 0.7639(3) 0.69031(14) 0.0546(8) Uani d . 1 1 . .
H H22A 0.1001 0.6815 0.6813 0.065 Uiso calc R 1 1 . .

loop_
_atom_site_aniso_label
_atom_site_aniso_U_11
_atom_site_aniso_U_22
_atom_site_aniso_U_33
_atom_site_aniso_U_12
_atom_site_aniso_U_13
_atom_site_aniso_U_23
S1 0.0446(4) 0.0520(5) 0.0936(7) 0.0080(3) 0.0057(4) 0.0092(4)
S2 0.0634(5) 0.0719(6) 0.0406(4) 0.0246(4) 0.0012(3) 0.0038(4)
O1 0.0475(12) 0.0653(15) 0.0982(18) 0.0125(11) 0.0131(12) 0.0236(13)
O2 0.0491(11) 0.0522(12) 0.0463(11) 0.0115(9) -0.0001(9) -0.0018(9)
N1 0.0325(11) 0.0479(13) 0.0602(15) 0.0014(10) 0.0076(10) 0.0023(11)
N2 0.0320(11) 0.0500(13) 0.0544(14) 0.0050(10) 0.0054(10) 0.0016(11)
N3 0.0399(12) 0.0545(14) 0.0405(13) 0.0060(11) 0.0009(10) -0.0002(11)
N4 0.0438(12) 0.0408(12) 0.0387(12) 0.0064(10) 0.0041(9) 0.0007(10)
C1 0.067(2) 0.060(2) 0.144(4) 0.0126(18) 0.050(2) 0.012(2)
C2 0.086(3) 0.073(3) 0.217(6) 0.002(2) 0.090(4) 0.002(3)
C3 0.045(2) 0.112(4) 0.147(5) -0.008(2) 0.030(2) -0.065(3)
C4 0.051(2) 0.175(5) 0.083(3) 0.042(3) -0.009(2) -0.032(3)
C5 0.053(2) 0.141(4) 0.067(2) 0.036(2) 0.0017(17) 0.002(2)
C6 0.0376(15) 0.0555(18) 0.064(2) 0.0017(13) 0.0041(13) -0.0204(15)
C7 0.0389(14) 0.0502(18) 0.0541(18) 0.0014(13) 0.0022(13) -0.0044(14)
C8 0.0365(13) 0.0499(16) 0.0456(16) 0.0021(12) 0.0004(11) -0.0064(13)
C9 0.0335(13) 0.0547(17) 0.0459(16) 0.0058(12) 0.0061(11) -0.0004(13)
C10 0.0539(18) 0.072(2) 0.0557(19) 0.0005(16) 0.0075(14) -0.0163(16)
C11 0.060(2) 0.100(3) 0.057(2) 0.018(2) 0.0176(16) -0.0145(19)
C12 0.0414(16) 0.111(3) 0.059(2) 0.0034(18) 0.0204(14) -0.005(2)
C13 0.0391(16) 0.093(3) 0.0574(19) -0.0060(16) 0.0096(13) -0.0071(18)
C14 0.0352(13) 0.0594(18) 0.0358(14) 0.0029(12) 0.0063(11) -0.0006(13)
C15 0.0370(13) 0.0480(16) 0.0411(15) -0.0013(12) 0.0077(11) 0.0026(13)
C16 0.0327(13) 0.0414(15) 0.0453(15) -0.0023(11) 0.0028(11) 0.0035(12)
C17 0.0343(13) 0.0500(16) 0.0413(15) 0.0019(12) -0.0009(11) 0.0017(13)
C18 0.0573(17) 0.0518(18) 0.0485(17) 0.0038(14) -0.0049(13) -0.0018(14)
C19 0.089(3) 0.064(2) 0.061(2) 0.0148(19) -0.0099(18) -0.0170(18)
C20 0.082(2) 0.096(3) 0.0451(19) 0.016(2) 0.0042(17) -0.018(2)
C21 0.073(2) 0.088(3) 0.0418(18) -0.0025(19) 0.0034(15) 0.0087(17)
C22 0.0590(18) 0.0589(19) 0.0457(17) -0.0045(15) -0.0003(14) 0.0005(15)

loop_
_atom_type_symbol
_atom_type_description
_atom_type_scat_dispersion_real
_atom_type_scat_dispersion_imag
_atom_type_scat_source
C C 0.0033 0.0016 'International Tables Vol C Tables 4.2.6.8 and 6.1.1.4'
H H 0.0000 0.0000 'International Tables Vol C Tables 4.2.6.8 and 6.1.1.4'
N N 0.0061 0.0033 'International Tables Vol C Tables 4.2.6.8 and 6.1.1.4'
O O 0.0106 0.0060 'International Tables Vol C Tables 4.2.6.8 and 6.1.1.4'
S S 0.1246 0.1234 'International Tables Vol C Tables 4.2.6.8 and 6.1.1.4'

loop_
_geom_angle_atom_site_label_1
_geom_angle_atom_site_label_2
_geom_angle_atom_site_label_3
_geom_angle_site_symmetry_1
_geom_angle_site_symmetry_3
_geom_angle
_geom_angle_publ_flag
C7 N1 C8 . . 129.2(2) ?
C7 N1 H1A . . 115.4 ?
C8 N1 H1A . . 115.4 ?
C8 N2 C9 . . 123.4(2) ?
C8 N2 H2A . . 118.3 ?
C9 N2 H2A . . 118.3 ?
C15 N3 C14 . . 125.3(2) ?
C15 N3 H3A . . 117.4 ?
C14 N3 H3A . . 117.4 ?
C16 N4 C15 . . 128.1(2) ?
C16 N4 H4A . . 116.0 ?
C15 N4 H4A . . 116.0 ?
C2 C1 C6 . . 120.2(4) ?
C2 C1 H1B . . 119.9 ?
C6 C1 H1B . . 119.9 ?
C1 C2 C3 . . 121.0(5) ?
C1 C2 H2B . . 119.5 ?
C3 C2 H2B . . 119.5 ?
C4 C3 C2 . . 119.1(4) ?
C4 C3 H3B . . 120.5 ?
C2 C3 H3B . . 120.5 ?
C3 C4 C5 . . 120.8(4) ?
C3 C4 H4B . . 119.6 ?
C5 C4 H4B . . 119.6 ?
C6 C5 C4 . . 120.5(4) ?
C6 C5 H5A . . 119.8 ?
C4 C5 H5A . . 119.8 ?
C5 C6 C1 . . 118.4(3) ?
C5 C6 C7 . . 118.8(3) ?
C1 C6 C7 . . 122.7(3) ?
O1 C7 N1 . . 122.3(3) ?
O1 C7 C6 . . 121.7(3) ?
N1 C7 C6 . . 116.0(3) ?
N2 C8 N1 . . 116.4(2) ?
N2 C8 S1 . . 125.4(2) ?
N1 C8 S1 . . 118.2(2) ?
N2 C9 C14 . . 110.8(2) ?
N2 C9 C10 . . 110.7(2) ?
C14 C9 C10 . . 110.9(2) ?
N2 C9 H9A . . 108.1 ?
C14 C9 H9A . . 108.1 ?
C10 C9 H9A . . 108.1 ?
C11 C10 C9 . . 110.8(2) ?
C11 C10 H10A . . 109.5 ?
C9 C10 H10A . . 109.5 ?
C11 C10 H10B . . 109.5 ?
C9 C10 H10B . . 109.5 ?
H10A C10 H10B . . 108.1 ?
C12 C11 C10 . . 110.6(3) ?
C12 C11 H11A . . 109.5 ?
C10 C11 H11A . . 109.5 ?
C12 C11 H11B . . 109.5 ?
C10 C11 H11B . . 109.5 ?
H11A C11 H11B . . 108.1 ?
C11 C12 C13 . . 111.5(3) ?
C11 C12 H12A . . 109.3 ?
C13 C12 H12A . . 109.3 ?
C11 C12 H12B . . 109.3 ?
C13 C12 H12B . . 109.3 ?
H12A C12 H12B . . 108.0 ?
C12 C13 C14 . . 111.3(2) ?
C12 C13 H13A . . 109.4 ?
C14 C13 H13A . . 109.4 ?
C12 C13 H13B . . 109.4 ?
C14 C13 H13B . . 109.4 ?
H13A C13 H13B . . 108.0 ?
N3 C14 C9 . . 110.8(2) ?
N3 C14 C13 . . 109.5(2) ?
C9 C14 C13 . . 109.8(2) ?
N3 C14 H14A . . 108.9 ?
C9 C14 H14A . . 108.9 ?
C13 C14 H14A . . 108.9 ?
N3 C15 N4 . . 116.4(2) ?
N3 C15 S2 . . 124.6(2) ?
N4 C15 S2 . . 119.00(19) ?
O2 C16 N4 . . 122.5(2) ?
O2 C16 C17 . . 121.5(2) ?
N4 C16 C17 . . 116.0(2) ?
C18 C17 C22 . . 119.4(3) ?
C18 C17 C16 . . 122.2(3) ?
C22 C17 C16 . . 118.4(3) ?
C19 C18 C17 . . 119.9(3) ?
C19 C18 H18A . . 120.0 ?
C17 C18 H18A . . 120.0 ?
C20 C19 C18 . . 120.4(3) ?
C20 C19 H19A . . 119.8 ?
C18 C19 H19A . . 119.8 ?
C21 C20 C19 . . 120.4(3) ?
C21 C20 H20A . . 119.8 ?
C19 C20 H20A . . 119.8 ?
C20 C21 C22 . . 120.0(3) ?
C20 C21 H21A . . 120.0 ?
C22 C21 H21A . . 120.0 ?
C21 C22 C17 . . 119.8(3) ?
C21 C22 H22A . . 120.1 ?
C17 C22 H22A . . 120.1 ?

loop_
_geom_bond_atom_site_label_1
_geom_bond_atom_site_label_2
_geom_bond_site_symmetry_2
_geom_bond_distance
_geom_bond_publ_flag
S1 C8 . 1.670(3) ?
S2 C15 . 1.666(3) ?
O1 C7 . 1.215(3) ?
O2 C16 . 1.228(3) ?
N1 C7 . 1.370(4) ?
N1 C8 . 1.397(3) ?
N1 H1A . 0.8600 ?
N2 C8 . 1.318(3) ?
N2 C9 . 1.462(3) ?
N2 H2A . 0.8600 ?
N3 C15 . 1.323(3) ?
N3 C14 . 1.462(3) ?
N3 H3A . 0.8600 ?
N4 C16 . 1.366(3) ?
N4 C15 . 1.392(3) ?
N4 H4A . 0.8600 ?
C1 C2 . 1.369(5) ?
C1 C6 . 1.385(5) ?
C1 H1B . 0.9300 ?
C2 C3 . 1.369(7) ?
C2 H2B . 0.9300 ?
C3 C4 . 1.342(7) ?
C3 H3B . 0.9300 ?
C4 C5 . 1.394(5) ?
C4 H4B . 0.9300 ?
C5 C6 . 1.360(5) ?
C5 H5A . 0.9300 ?
C6 C7 . 1.491(4) ?
C9 C14 . 1.513(4) ?
C9 C10 . 1.527(4) ?
C9 H9A . 0.9800 ?
C10 C11 . 1.521(4) ?
C10 H10A . 0.9700 ?
C10 H10B . 0.9700 ?
C11 C12 . 1.504(5) ?
C11 H11A . 0.9700 ?
C11 H11B . 0.9700 ?
C12 C13 . 1.526(4) ?
C12 H12A . 0.9700 ?
C12 H12B . 0.9700 ?
C13 C14 . 1.530(4) ?
C13 H13A . 0.9700 ?
C13 H13B . 0.9700 ?
C14 H14A . 0.9800 ?
C16 C17 . 1.481(4) ?
C17 C18 . 1.379(4) ?
C17 C22 . 1.386(4) ?
C18 C19 . 1.373(4) ?
C18 H18A . 0.9300 ?
C19 C20 . 1.367(5) ?
C19 H19A . 0.9300 ?
C20 C21 . 1.359(5) ?
C20 H20A . 0.9300 ?
C21 C22 . 1.382(4) ?
C21 H21A . 0.9300 ?
C22 H22A . 0.9300 ?

loop_
_geom_hbond_atom_site_label_D
_geom_hbond_atom_site_label_H
_geom_hbond_atom_site_label_A
_geom_hbond_site_symmetry_D
_geom_hbond_site_symmetry_H
_geom_hbond_site_symmetry_A
_geom_hbond_distance_DH
_geom_hbond_distance_HA
_geom_hbond_distance_DA
_geom_hbond_angle_DHA
_geom_hbond_publ_flag
N2 H2A O1 . . 1_555 0.86 2.01 2.677(3) 134 yes
N3 H3A O2 . . 1_555 0.86 1.96 2.645(3) 136 yes
N1 H1A O2 . . 5_566 0.86 2.26 3.077(3) 159 yes
N4 H4A S2 . . 5_576 0.86 2.56 3.405(3) 166 yes

loop_
_geom_torsion_atom_site_label_1
_geom_torsion_atom_site_label_2
_geom_torsion_atom_site_label_3
_geom_torsion_atom_site_label_4
_geom_torsion_site_symmetry_1
_geom_torsion_site_symmetry_2
_geom_torsion_site_symmetry_3
_geom_torsion_site_symmetry_4
_geom_torsion
_geom_torsion_publ_flag
C6 C1 C2 C3 . . . . -0.2(7) ?
C1 C2 C3 C4 . . . . -0.2(8) ?
C2 C3 C4 C5 . . . . -0.5(7) ?
C3 C4 C5 C6 . . . . 1.5(7) ?
C4 C5 C6 C1 . . . . -1.8(6) ?
C4 C5 C6 C7 . . . . -178.0(4) ?
C2 C1 C6 C5 . . . . 1.2(6) ?
C2 C1 C6 C7 . . . . 177.2(4) ?
C8 N1 C7 O1 . . . . 7.3(5) ?
C8 N1 C7 C6 . . . . -173.5(3) ?
C5 C6 C7 O1 . . . . 16.3(5) ?
C1 C6 C7 O1 . . . . -159.7(3) ?
C5 C6 C7 N1 . . . . -162.9(3) ?
C1 C6 C7 N1 . . . . 21.1(4) ?
C9 N2 C8 N1 . . . . -177.5(2) ?
C9 N2 C8 S1 . . . . 2.1(4) ?
C7 N1 C8 N2 . . . . 0.2(4) ?
C7 N1 C8 S1 . . . . -179.4(2) ?
C8 N2 C9 C14 . . . . -143.0(3) ?
C8 N2 C9 C10 . . . . 93.5(3) ?
N2 C9 C10 C11 . . . . -178.4(3) ?
C14 C9 C10 C11 . . . . 58.1(4) ?
C9 C10 C11 C12 . . . . -56.7(4) ?
C10 C11 C12 C13 . . . . 55.7(4) ?
C11 C12 C13 C14 . . . . -55.7(4) ?
C15 N3 C14 C9 . . . . -105.9(3) ?
C15 N3 C14 C13 . . . . 132.9(3) ?
N2 C9 C14 N3 . . . . 58.4(3) ?
C10 C9 C14 N3 . . . . -178.2(2) ?
N2 C9 C14 C13 . . . . 179.4(2) ?
C10 C9 C14 C13 . . . . -57.2(3) ?
C12 C13 C14 N3 . . . . 177.7(3) ?
C12 C13 C14 C9 . . . . 55.9(4) ?
C14 N3 C15 N4 . . . . -178.8(2) ?
C14 N3 C15 S2 . . . . 0.5(4) ?
C16 N4 C15 N3 . . . . -8.8(4) ?
C16 N4 C15 S2 . . . . 171.9(2) ?
C15 N4 C16 O2 . . . . 0.5(4) ?
C15 N4 C16 C17 . . . . 179.7(2) ?
O2 C16 C17 C18 . . . . 138.7(3) ?
N4 C16 C17 C18 . . . . -40.5(3) ?
O2 C16 C17 C22 . . . . -39.6(4) ?
N4 C16 C17 C22 . . . . 141.3(3) ?
C22 C17 C18 C19 . . . . -0.1(4) ?
C16 C17 C18 C19 . . . . -178.4(3) ?
C17 C18 C19 C20 . . . . -0.7(5) ?
C18 C19 C20 C21 . . . . 0.3(5) ?
C19 C20 C21 C22 . . . . 0.9(5) ?
C20 C21 C22 C17 . . . . -1.8(5) ?
C18 C17 C22 C21 . . . . 1.4(4) ?
C16 C17 C22 C21 . . . . 179.7(3) ?
